data_7247280
loop_
_publ_author_name
'Alfuth, Jan'
'Jeannin, Olivier'
'Fourmigu\'e, Marc'

_publ_section_title
;
 Chalcogen bonding interactions in a series of aromatic selenocyanates
;
_journal_issue 37
_journal_name_full CrystEngComm
_journal_page_first 5316
_journal_page_last 5323
_journal_paper_doi 10.1039/D3CE00745F
_journal_volume 25
_journal_year 2023
_chemical_formula_moiety 'C12 H12 N2 Se2'
_chemical_formula_sum 'C12 H12 N2 Se2'
_chemical_formula_weight 342.16
_space_group_IT_number 14
_space_group_name_Hall '-P 2ybc'
_space_group_name_H-M_alt 'P 1 21/c 1'
_symmetry_cell_setting monoclinic
_symmetry_Int_Tables_number 14
_symmetry_space_group_name_Hall '-P 2ybc'
_symmetry_space_group_name_H-M 'P 1 21/c 1'
_atom_sites_solution_hydrogens geom
_atom_sites_solution_primary dual
_audit_conform_dict_location ftp://ftp.iucr.org/pub/cif_core.dic
_audit_conform_dict_name cif_core.dic
_audit_conform_dict_version 2.4.3
_audit_creation_date 2022-02-18T13:30:21-00:00
_audit_creation_method 'WinGX routine CIF_UPDATE'
_audit_update_record
;
2023-08-29 deposited with the CCDC.	2023-08-30 downloaded from the CCDC.
;
_cell_angle_alpha 90
_cell_angle_beta 118.457(3)
_cell_angle_gamma 90
_cell_formula_units_Z 8
_cell_length_a 18.0460(12)
_cell_length_b 8.3234(5)
_cell_length_c 18.3738(12)
_cell_measurement_reflns_used 5093
_cell_measurement_temperature 150(2)
_cell_measurement_theta_max 27.36
_cell_measurement_theta_min 2.6
_cell_measurement_wavelength 0.71073
_cell_volume 2426.4(3)
_computing_cell_refinement 'Bruker APEX2 (Bruker, 2014)'
_computing_data_collection 'Bruker APEX2 (Bruker, 2014)'
_computing_data_reduction 'Bruker APEX2 (Bruker, 2014)'
_computing_molecular_graphics 'Ortep for Windows (Farrugia, 2012)'
_computing_publication_material 'WinGX publication routines (Farrugia, 2012)'
_computing_structure_refinement 'SHELXL-2014/7 (Sheldrick, 2014)'
_diffrn_ambient_temperature 150(2)
_diffrn_detector CCD-LDI-APEX2
_diffrn_detector_area_resol_mean 8.33
_diffrn_measured_fraction_theta_full 0.998
_diffrn_measured_fraction_theta_max 0.991
_diffrn_measurement_device_type 'APEXII Bruker-AXS'
_diffrn_measurement_method 'CCD rotation images, thin slices'
_diffrn_orient_matrix_UB_11 -0.053946
_diffrn_orient_matrix_UB_12 0.024999
_diffrn_orient_matrix_UB_13 -0.051015
_diffrn_orient_matrix_UB_21 0.032507
_diffrn_orient_matrix_UB_22 0.033109
_diffrn_orient_matrix_UB_23 -0.028937
_diffrn_orient_matrix_UB_31 -0.002415
_diffrn_orient_matrix_UB_32 -0.112753
_diffrn_orient_matrix_UB_33 -0.019808
_diffrn_radiation_monochromator graphite
_diffrn_radiation_probe x-ray
_diffrn_radiation_source 'fine-focus sealed tube'
_diffrn_radiation_type MoK\a
_diffrn_radiation_wavelength 0.71073
_diffrn_reflns_av_R_equivalents 0.0467
_diffrn_reflns_av_unetI/netI 0.0672
_diffrn_reflns_Laue_measured_fraction_full 0.998
_diffrn_reflns_Laue_measured_fraction_max 0.991
_diffrn_reflns_limit_h_max 23
_diffrn_reflns_limit_h_min -23
_diffrn_reflns_limit_k_max 10
_diffrn_reflns_limit_k_min -10
_diffrn_reflns_limit_l_max 23
_diffrn_reflns_limit_l_min -20
_diffrn_reflns_number 16796
_diffrn_reflns_point_group_measured_fraction_full 0.998
_diffrn_reflns_point_group_measured_fraction_max 0.991
_diffrn_reflns_theta_full 25.242
_diffrn_reflns_theta_max 27.453
_diffrn_reflns_theta_min 2.522
_diffrn_standards_number 0
_exptl_absorpt_coefficient_mu 6.068
_exptl_absorpt_correction_T_max 0.545
_exptl_absorpt_correction_T_min 0.422
_exptl_absorpt_correction_type multi-scan
_exptl_absorpt_process_details
;
  [Sheldrick, G.M. (2014). SADABS Bruker AXS Inc., Madison, Wisconsin, USA]
;
_exptl_crystal_colour colorless
_exptl_crystal_density_diffrn 1.873
_exptl_crystal_density_method 'not measured'
_exptl_crystal_description prism
_exptl_crystal_F_000 1328
_exptl_crystal_size_max 0.34
_exptl_crystal_size_mid 0.12
_exptl_crystal_size_min 0.10
_refine_diff_density_max 0.623
_refine_diff_density_min -0.644
_refine_diff_density_rms 0.121
_refine_ls_extinction_method none
_refine_ls_goodness_of_fit_ref 0.977
_refine_ls_hydrogen_treatment constr
_refine_ls_matrix_type full
_refine_ls_number_constraints 0
_refine_ls_number_parameters 297
_refine_ls_number_reflns 5489
_refine_ls_number_restraints 0
_refine_ls_restrained_S_all 0.977
_refine_ls_R_factor_all 0.0694
_refine_ls_R_factor_gt 0.0373
_refine_ls_shift/su_max 0.002
_refine_ls_shift/su_mean 0
_refine_ls_structure_factor_coef Fsqd
_refine_ls_weighting_details 'w=1/[\s^2^(Fo^2^)+(0.0257P)^2^] where P=(Fo^2^+2Fc^2^)/3'
_refine_ls_weighting_scheme calc
_refine_ls_wR_factor_gt 0.0609
_refine_ls_wR_factor_ref 0.0669
_reflns_Friedel_coverage 0
_reflns_number_gt 3820
_reflns_number_total 5489
_reflns_threshold_expression 'I > 2\s(I)'
_cod_data_source_file d3ce00745f2.cif
_cod_data_source_block shelx
_cod_depositor_comments 'Adding full bibliography for 7247280--7247285.cif.'
_cod_original_sg_symbol_H-M 'P 21/c'
_cod_database_code 7247280

loop_
_symmetry_equiv_pos_as_xyz
'x, y, z'
'-x, y+1/2, -z+1/2'
'-x, -y, -z'
'x, -y-1/2, z-1/2'

loop_
_atom_site_label
_atom_site_type_symbol
_atom_site_fract_x
_atom_site_fract_y
_atom_site_fract_z
_atom_site_U_iso_or_equiv
_atom_site_adp_type
_atom_site_occupancy
_atom_site_site_symmetry_order
_atom_site_calc_flag
_atom_site_refinement_flags_posn
_atom_site_refinement_flags_adp
_atom_site_refinement_flags_occupancy
_atom_site_disorder_assembly
_atom_site_disorder_group
C1 C 0.2344(2) 0.1888(4) 0.43885(19) 0.0175(8) Uani 1 1 d . . . . .
C2 C 0.1686(2) 0.2163(4) 0.45669(19) 0.0164(8) Uani 1 1 d . . . . .
C3 C 0.1729(2) 0.1575(4) 0.53047(18) 0.0153(7) Uani 1 1 d . . . . .
C4 C 0.2451(2) 0.0718(4) 0.58538(19) 0.0162(8) Uani 1 1 d . . . . .
C5 C 0.3123(2) 0.0501(4) 0.56861(19) 0.0162(8) Uani 1 1 d . . . . .
C6 C 0.3079(2) 0.1074(4) 0.4941(2) 0.0166(8) Uani 1 1 d . . . . .
C7 C 0.1401(2) 0.1441(4) 0.2653(2) 0.0198(8) Uani 1 1 d . . . . .
C8 C -0.0048(2) 0.1837(4) 0.3467(2) 0.0220(8) Uani 1 1 d . . . . .
C9 C 0.1014(2) 0.1828(4) 0.5502(2) 0.0233(8) Uani 1 1 d . . . . .
H9A H 0.066 0.2719 0.5169 0.035 Uiso 1 1 calc R U . . .
H9B H 0.1244 0.2082 0.6091 0.035 Uiso 1 1 calc R U . . .
H9C H 0.0674 0.0846 0.5373 0.035 Uiso 1 1 calc R U . . .
C10 C 0.2520(2) 0.0011(4) 0.66437(19) 0.0228(8) Uani 1 1 d . . . . .
H10A H 0.2696 -0.1115 0.6692 0.034 Uiso 1 1 calc R U . . .
H10B H 0.1971 0.0073 0.663 0.034 Uiso 1 1 calc R U . . .
H10C H 0.2937 0.0617 0.712 0.034 Uiso 1 1 calc R U . . .
C11 C 0.3909(2) -0.0367(4) 0.6298(2) 0.0260(9) Uani 1 1 d . . . . .
H11A H 0.3976 -0.0243 0.6857 0.039 Uiso 1 1 calc R U . . .
H11B H 0.44 0.0089 0.628 0.039 Uiso 1 1 calc R U . . .
H11C H 0.386 -0.1511 0.6155 0.039 Uiso 1 1 calc R U . . .
C12 C 0.3801(2) 0.0752(4) 0.4758(2) 0.0284(9) Uani 1 1 d . . . . .
H12A H 0.3667 0.1206 0.4217 0.043 Uiso 1 1 calc R U . . .
H12B H 0.3886 -0.0409 0.4753 0.043 Uiso 1 1 calc R U . . .
H12C H 0.4316 0.1252 0.5187 0.043 Uiso 1 1 calc R U . . .
C13 C 0.3341(2) 0.5296(4) 0.55903(19) 0.0160(8) Uani 1 1 d . . . . .
C14 C 0.2737(2) 0.5426(4) 0.58581(19) 0.0158(8) Uani 1 1 d . . . . .
C15 C 0.1975(2) 0.6226(4) 0.5386(2) 0.0172(8) Uani 1 1 d . . . . .
C16 C 0.1827(2) 0.6907(4) 0.4622(2) 0.0183(8) Uani 1 1 d . . . . .
C17 C 0.2433(2) 0.6755(4) 0.43533(19) 0.0173(8) Uani 1 1 d . . . . .
C18 C 0.3193(2) 0.5937(4) 0.48285(19) 0.0151(7) Uani 1 1 d . . . . .
C19 C 0.5096(2) 0.5854(4) 0.6443(2) 0.0242(9) Uani 1 1 d . . . . .
C20 C 0.3602(2) 0.5848(4) 0.7588(2) 0.0225(8) Uani 1 1 d . . . . .
C21 C 0.1309(2) 0.6403(4) 0.5659(2) 0.0303(9) Uani 1 1 d . . . . .
H21A H 0.1527 0.5985 0.6223 0.045 Uiso 1 1 calc R U . . .
H21B H 0.0805 0.5797 0.5283 0.045 Uiso 1 1 calc R U . . .
H21C H 0.1164 0.754 0.5648 0.045 Uiso 1 1 calc R U . . .
C22 C 0.1009(2) 0.7776(4) 0.4093(2) 0.0316(10) Uani 1 1 d . . . . .
H22A H 0.1094 0.8935 0.419 0.047 Uiso 1 1 calc R U . . .
H22B H 0.058 0.7409 0.4238 0.047 Uiso 1 1 calc R U . . .
H22C H 0.0822 0.7548 0.3508 0.047 Uiso 1 1 calc R U . . .
C23 C 0.2267(2) 0.7507(4) 0.3544(2) 0.0279(9) Uani 1 1 d . . . . .
H23A H 0.2805 0.7746 0.3556 0.042 Uiso 1 1 calc R U . . .
H23B H 0.1947 0.8504 0.3459 0.042 Uiso 1 1 calc R U . . .
H23C H 0.1942 0.676 0.3089 0.042 Uiso 1 1 calc R U . . .
C24 C 0.3824(2) 0.5748(4) 0.4517(2) 0.0268(9) Uani 1 1 d . . . . .
H24A H 0.4208 0.6671 0.4694 0.04 Uiso 1 1 calc R U . . .
H24B H 0.3527 0.5691 0.3911 0.04 Uiso 1 1 calc R U . . .
H24C H 0.4148 0.4759 0.4742 0.04 Uiso 1 1 calc R U . . .
N1 N 0.0869(2) 0.0627(4) 0.22026(17) 0.0286(8) Uani 1 1 d . . . . .
N2 N -0.0546(2) 0.0848(4) 0.32449(19) 0.0335(8) Uani 1 1 d . . . . .
N3 N 0.5564(2) 0.6879(4) 0.65660(19) 0.0367(9) Uani 1 1 d . . . . .
N4 N 0.4022(2) 0.6817(4) 0.80363(19) 0.0369(9) Uani 1 1 d . . . . .
Se1 Se 0.22796(3) 0.27276(5) 0.33686(2) 0.02757(11) Uani 1 1 d . . . . .
Se2 Se 0.07345(2) 0.34803(4) 0.38220(2) 0.02180(10) Uani 1 1 d . . . . .
Se3 Se 0.43770(2) 0.41485(4) 0.62785(2) 0.02502(10) Uani 1 1 d . . . . .
Se4 Se 0.29285(2) 0.42956(4) 0.68586(2) 0.02636(11) Uani 1 1 d . . . . .

loop_
_atom_site_aniso_label
_atom_site_aniso_U_11
_atom_site_aniso_U_22
_atom_site_aniso_U_33
_atom_site_aniso_U_23
_atom_site_aniso_U_13
_atom_site_aniso_U_12
C1 0.024(2) 0.0149(18) 0.0145(17) -0.0036(14) 0.0100(16) -0.0084(16)
C2 0.0173(19) 0.0123(17) 0.0145(17) -0.0009(14) 0.0035(15) 0.0023(15)
C3 0.0172(19) 0.0113(16) 0.0174(17) -0.0051(15) 0.0083(16) -0.0024(16)
C4 0.0194(19) 0.0106(17) 0.0143(17) -0.0043(14) 0.0045(15) -0.0042(15)
C5 0.0129(18) 0.0125(18) 0.0174(17) -0.0038(14) 0.0025(15) -0.0020(15)
C6 0.0176(19) 0.0112(17) 0.0235(18) -0.0092(14) 0.0119(16) -0.0046(15)
C7 0.019(2) 0.026(2) 0.0133(17) 0.0029(16) 0.0077(16) 0.0054(18)
C8 0.017(2) 0.026(2) 0.0187(19) 0.0025(16) 0.0047(16) 0.0080(17)
C9 0.020(2) 0.028(2) 0.0206(18) 0.0009(16) 0.0088(17) 0.0045(17)
C10 0.023(2) 0.0247(19) 0.0154(18) 0.0037(16) 0.0049(17) 0.0007(17)
C11 0.020(2) 0.025(2) 0.030(2) 0.0041(17) 0.0093(18) 0.0045(17)
C12 0.023(2) 0.034(2) 0.030(2) -0.0057(18) 0.0143(18) 0.0015(19)
C13 0.0150(18) 0.0105(17) 0.0165(17) -0.0034(14) 0.0029(15) 0.0007(15)
C14 0.022(2) 0.0140(18) 0.0144(17) -0.0041(14) 0.0111(16) -0.0045(15)
C15 0.0156(19) 0.0119(18) 0.0240(19) -0.0069(15) 0.0095(16) -0.0027(15)
C16 0.0159(19) 0.0092(18) 0.0232(19) -0.0036(14) 0.0040(16) 0.0002(15)
C17 0.0174(19) 0.0128(18) 0.0147(17) -0.0022(14) 0.0021(15) -0.0015(15)
C18 0.0188(19) 0.0118(17) 0.0167(17) -0.0052(14) 0.0101(16) -0.0032(15)
C19 0.0136(19) 0.033(2) 0.0196(19) -0.0055(17) 0.0024(16) 0.0045(19)
C20 0.023(2) 0.030(2) 0.0147(18) 0.0021(17) 0.0090(16) 0.0015(19)
C21 0.024(2) 0.031(2) 0.040(2) -0.0071(19) 0.019(2) -0.0034(19)
C22 0.023(2) 0.023(2) 0.038(2) 0.0029(18) 0.0060(19) 0.0085(18)
C23 0.027(2) 0.027(2) 0.0228(19) 0.0056(17) 0.0055(18) 0.0020(18)
C24 0.026(2) 0.035(2) 0.0226(19) 0.0010(18) 0.0148(18) 0.0034(19)
N1 0.0260(19) 0.0346(19) 0.0182(16) -0.0017(15) 0.0048(15) 0.0030(16)
N2 0.0254(19) 0.035(2) 0.0353(19) 0.0028(16) 0.0107(17) -0.0013(17)
N3 0.0219(19) 0.042(2) 0.039(2) -0.0102(17) 0.0091(17) -0.0038(17)
N4 0.034(2) 0.044(2) 0.0300(19) -0.0102(17) 0.0124(17) -0.0051(18)
Se1 0.0292(2) 0.0350(2) 0.01743(19) -0.00047(17) 0.01017(17) -0.01363(19)
Se2 0.0205(2) 0.01750(19) 0.01944(18) 0.00272(16) 0.00309(16) 0.00245(17)
Se3 0.0190(2) 0.0224(2) 0.0257(2) 0.00468(16) 0.00413(17) 0.00569(17)
Se4 0.0315(2) 0.0277(2) 0.01718(19) -0.00040(16) 0.00936(17) -0.01273(19)

loop_
_atom_type_symbol
_atom_type_description
_atom_type_scat_dispersion_real
_atom_type_scat_dispersion_imag
_atom_type_scat_source
C C 0.0033 0.0016 'International Tables Vol C Tables 4.2.6.8 and 6.1.1.4'
H H 0 0 'International Tables Vol C Tables 4.2.6.8 and 6.1.1.4'
N N 0.0061 0.0033 'International Tables Vol C Tables 4.2.6.8 and 6.1.1.4'
Se Se -0.0929 2.2259 'International Tables Vol C Tables 4.2.6.8 and 6.1.1.4'

loop_
_geom_angle_atom_site_label_1
_geom_angle_atom_site_label_2
_geom_angle_atom_site_label_3
_geom_angle
_geom_angle_site_symmetry_1
_geom_angle_site_symmetry_3
_geom_angle_publ_flag
C2 C1 C6 121.9(3) . . ?
C2 C1 Se1 120.0(2) . . ?
C6 C1 Se1 118.1(3) . . ?
C1 C2 C3 120.4(3) . . ?
C1 C2 Se2 119.5(2) . . ?
C3 C2 Se2 120.0(3) . . ?
C4 C3 C2 118.4(3) . . ?
C4 C3 C9 120.3(3) . . ?
C2 C3 C9 121.3(3) . . ?
C5 C4 C3 120.8(3) . . ?
C5 C4 C10 118.4(3) . . ?
C3 C4 C10 120.7(3) . . ?
C4 C5 C6 121.0(3) . . ?
C4 C5 C11 120.2(3) . . ?
C6 C5 C11 118.8(3) . . ?
C1 C6 C5 117.4(3) . . ?
C1 C6 C12 122.8(3) . . ?
C5 C6 C12 119.8(3) . . ?
N1 C7 Se1 178.4(3) . . ?
N2 C8 Se2 178.3(3) . . ?
C3 C9 H9A 109.5 . . ?
C3 C9 H9B 109.5 . . ?
H9A C9 H9B 109.5 . . ?
C3 C9 H9C 109.5 . . ?
H9A C9 H9C 109.5 . . ?
H9B C9 H9C 109.5 . . ?
C4 C10 H10A 109.5 . . ?
C4 C10 H10B 109.5 . . ?
H10A C10 H10B 109.5 . . ?
C4 C10 H10C 109.5 . . ?
H10A C10 H10C 109.5 . . ?
H10B C10 H10C 109.5 . . ?
C5 C11 H11A 109.5 . . ?
C5 C11 H11B 109.5 . . ?
H11A C11 H11B 109.5 . . ?
C5 C11 H11C 109.5 . . ?
H11A C11 H11C 109.5 . . ?
H11B C11 H11C 109.5 . . ?
C6 C12 H12A 109.5 . . ?
C6 C12 H12B 109.5 . . ?
H12A C12 H12B 109.5 . . ?
C6 C12 H12C 109.5 . . ?
H12A C12 H12C 109.5 . . ?
H12B C12 H12C 109.5 . . ?
C14 C13 C18 120.9(3) . . ?
C14 C13 Se3 118.7(2) . . ?
C18 C13 Se3 120.4(3) . . ?
C15 C14 C13 121.4(3) . . ?
C15 C14 Se4 119.8(3) . . ?
C13 C14 Se4 118.6(2) . . ?
C14 C15 C16 118.0(3) . . ?
C14 C15 C21 122.9(3) . . ?
C16 C15 C21 119.0(3) . . ?
C17 C16 C15 120.1(3) . . ?
C17 C16 C22 120.3(3) . . ?
C15 C16 C22 119.6(3) . . ?
C18 C17 C16 121.3(3) . . ?
C18 C17 C23 119.4(3) . . ?
C16 C17 C23 119.2(3) . . ?
C13 C18 C17 118.2(3) . . ?
C13 C18 C24 121.4(3) . . ?
C17 C18 C24 120.4(3) . . ?
N3 C19 Se3 177.6(3) . . ?
N4 C20 Se4 179.4(3) . . ?
C15 C21 H21A 109.5 . . ?
C15 C21 H21B 109.5 . . ?
H21A C21 H21B 109.5 . . ?
C15 C21 H21C 109.5 . . ?
H21A C21 H21C 109.5 . . ?
H21B C21 H21C 109.5 . . ?
C16 C22 H22A 109.5 . . ?
C16 C22 H22B 109.5 . . ?
H22A C22 H22B 109.5 . . ?
C16 C22 H22C 109.5 . . ?
H22A C22 H22C 109.5 . . ?
H22B C22 H22C 109.5 . . ?
C17 C23 H23A 109.5 . . ?
C17 C23 H23B 109.5 . . ?
H23A C23 H23B 109.5 . . ?
C17 C23 H23C 109.5 . . ?
H23A C23 H23C 109.5 . . ?
H23B C23 H23C 109.5 . . ?
C18 C24 H24A 109.5 . . ?
C18 C24 H24B 109.5 . . ?
H24A C24 H24B 109.5 . . ?
C18 C24 H24C 109.5 . . ?
H24A C24 H24C 109.5 . . ?
H24B C24 H24C 109.5 . . ?
C7 Se1 C1 96.57(14) . . ?
C8 Se2 C2 95.78(14) . . ?
C19 Se3 C13 96.40(14) . . ?
C20 Se4 C14 96.15(13) . . ?

loop_
_geom_bond_atom_site_label_1
_geom_bond_atom_site_label_2
_geom_bond_distance
_geom_bond_site_symmetry_2
_geom_bond_publ_flag
C1 C2 1.394(5) . ?
C1 C6 1.403(5) . ?
C1 Se1 1.951(3) . ?
C2 C3 1.408(4) . ?
C2 Se2 1.945(3) . ?
C3 C4 1.403(4) . ?
C3 C9 1.513(4) . ?
C4 C5 1.399(5) . ?
C4 C10 1.515(4) . ?
C5 C6 1.417(4) . ?
C5 C11 1.509(4) . ?
C6 C12 1.515(5) . ?
C7 N1 1.144(4) . ?
C7 Se1 1.845(4) . ?
C8 N2 1.142(4) . ?
C8 Se2 1.847(4) . ?
C9 H9A 0.98 . ?
C9 H9B 0.98 . ?
C9 H9C 0.98 . ?
C10 H10A 0.98 . ?
C10 H10B 0.98 . ?
C10 H10C 0.98 . ?
C11 H11A 0.98 . ?
C11 H11B 0.98 . ?
C11 H11C 0.98 . ?
C12 H12A 0.98 . ?
C12 H12B 0.98 . ?
C12 H12C 0.98 . ?
C13 C14 1.398(4) . ?
C13 C18 1.399(4) . ?
C13 Se3 1.937(3) . ?
C14 C15 1.397(4) . ?
C14 Se4 1.944(3) . ?
C15 C16 1.418(4) . ?
C15 C21 1.513(5) . ?
C16 C17 1.402(5) . ?
C16 C22 1.510(5) . ?
C17 C18 1.402(4) . ?
C17 C23 1.507(4) . ?
C18 C24 1.508(4) . ?
C19 N3 1.145(4) . ?
C19 Se3 1.848(4) . ?
C20 N4 1.144(4) . ?
C20 Se4 1.842(4) . ?
C21 H21A 0.98 . ?
C21 H21B 0.98 . ?
C21 H21C 0.98 . ?
C22 H22A 0.98 . ?
C22 H22B 0.98 . ?
C22 H22C 0.98 . ?
C23 H23A 0.98 . ?
C23 H23B 0.98 . ?
C23 H23C 0.98 . ?
C24 H24A 0.98 . ?
C24 H24B 0.98 . ?
C24 H24C 0.98 . ?

loop_
_geom_torsion_atom_site_label_1
_geom_torsion_atom_site_label_2
_geom_torsion_atom_site_label_3
_geom_torsion_atom_site_label_4
_geom_torsion
_geom_torsion_site_symmetry_1
_geom_torsion_site_symmetry_2
_geom_torsion_site_symmetry_3
_geom_torsion_site_symmetry_4
_geom_torsion_publ_flag
C6 C1 C2 C3 -2.2(5) . . . . ?
Se1 C1 C2 C3 -179.4(2) . . . . ?
C6 C1 C2 Se2 174.0(2) . . . . ?
Se1 C1 C2 Se2 -3.2(4) . . . . ?
C1 C2 C3 C4 0.4(5) . . . . ?
Se2 C2 C3 C4 -175.8(2) . . . . ?
C1 C2 C3 C9 -178.6(3) . . . . ?
Se2 C2 C3 C9 5.1(4) . . . . ?
C2 C3 C4 C5 2.1(4) . . . . ?
C9 C3 C4 C5 -178.8(3) . . . . ?
C2 C3 C4 C10 -178.0(3) . . . . ?
C9 C3 C4 C10 1.0(4) . . . . ?
C3 C4 C5 C6 -2.9(5) . . . . ?
C10 C4 C5 C6 177.2(3) . . . . ?
C3 C4 C5 C11 177.6(3) . . . . ?
C10 C4 C5 C11 -2.2(4) . . . . ?
C2 C1 C6 C5 1.5(5) . . . . ?
Se1 C1 C6 C5 178.7(2) . . . . ?
C2 C1 C6 C12 179.7(3) . . . . ?
Se1 C1 C6 C12 -3.1(4) . . . . ?
C4 C5 C6 C1 1.1(4) . . . . ?
C11 C5 C6 C1 -179.4(3) . . . . ?
C4 C5 C6 C12 -177.2(3) . . . . ?
C11 C5 C6 C12 2.3(4) . . . . ?
C18 C13 C14 C15 -1.5(5) . . . . ?
Se3 C13 C14 C15 -179.4(2) . . . . ?
C18 C13 C14 Se4 172.9(2) . . . . ?
Se3 C13 C14 Se4 -5.1(3) . . . . ?
C13 C14 C15 C16 0.1(5) . . . . ?
Se4 C14 C15 C16 -174.2(2) . . . . ?
C13 C14 C15 C21 -179.5(3) . . . . ?
Se4 C14 C15 C21 6.2(4) . . . . ?
C14 C15 C16 C17 0.7(5) . . . . ?
C21 C15 C16 C17 -179.7(3) . . . . ?
C14 C15 C16 C22 179.7(3) . . . . ?
C21 C15 C16 C22 -0.6(5) . . . . ?
C15 C16 C17 C18 -0.2(5) . . . . ?
C22 C16 C17 C18 -179.2(3) . . . . ?
C15 C16 C17 C23 -179.2(3) . . . . ?
C22 C16 C17 C23 1.7(5) . . . . ?
C14 C13 C18 C17 1.9(5) . . . . ?
Se3 C13 C18 C17 179.9(2) . . . . ?
C14 C13 C18 C24 -177.5(3) . . . . ?
Se3 C13 C18 C24 0.5(4) . . . . ?
C16 C17 C18 C13 -1.1(5) . . . . ?
C23 C17 C18 C13 177.9(3) . . . . ?
C16 C17 C18 C24 178.3(3) . . . . ?
C23 C17 C18 C24 -2.7(5) . . . . ?
